data_4305895
loop_
_publ_author_name
'Xueqin Song'
'Xiaoyan Zhou'
'Weisheng Liu'
'Wei Dou'
'Jingxin Ma'
'Xiaoliang Tang'
'Jiangrong Zheng'

_publ_section_title
;
Synthesis, Structures, and Luminescence Properties of Lanthanide Complexes
with Structurally Related New Tetrapodal Ligands Featuring Salicylamide
Pendant Arms
;
_journal_name_full 'Inorganic Chemistry'
_journal_page_first 11501
_journal_page_last 11513
_journal_paper_doi 10.1021/ic8008267
_journal_volume 47
_journal_year 2008
_chemical_formula_moiety 'C549 H504 N72 O180 Tb12, 18(C4 H10 O) '
_chemical_formula_sum 'C621 H684 N72 O198 Tb12'
_chemical_formula_weight 14231.53
_chemical_name_systematic
; 
 ? 
;
_space_group_IT_number 161
_symmetry_cell_setting rhombohedral
_symmetry_space_group_name_Hall 'R 3 -2"c'
_symmetry_space_group_name_H-M 'R 3 c :H'
_atom_sites_solution_hydrogens geom
_atom_sites_solution_primary direct
_atom_sites_solution_secondary difmap
_audit_creation_method SHELXL-97
_cell_angle_alpha 90.00
_cell_angle_beta 90.00
_cell_angle_gamma 120.00
_cell_formula_units_Z 2
_cell_length_a 39.560(2)
_cell_length_b 39.560(2)
_cell_length_c 24.2198(14)
_cell_measurement_reflns_used 6207
_cell_measurement_temperature 293(2)
_cell_measurement_theta_max 20.05
_cell_measurement_theta_min 2.30
_cell_volume 32826(3)
_computing_cell_refinement 'Bruker SMART'
_computing_data_collection 'Bruker SMART'
_computing_data_reduction 'Bruker SAINT'
_computing_molecular_graphics 'Bruker SHELXTL'
_computing_publication_material 'Bruker SHELXTL'
_computing_structure_refinement 'SHELXL-97 (Sheldrick, 1997)'
_computing_structure_solution 'SHELXS-97 (Sheldrick, 1990)'
_diffrn_ambient_temperature 293(2)
_diffrn_measured_fraction_theta_full 0.991
_diffrn_measured_fraction_theta_max 0.991
_diffrn_measurement_device_type 'CCD area detector'
_diffrn_measurement_method 'phi and omega scans'
_diffrn_radiation_monochromator graphite
_diffrn_radiation_source 'fine-focus sealed tube'
_diffrn_radiation_type MoK\a
_diffrn_radiation_wavelength 0.71073
_diffrn_reflns_av_R_equivalents 0.0539
_diffrn_reflns_av_sigmaI/netI 0.0477
_diffrn_reflns_limit_h_max 31
_diffrn_reflns_limit_h_min -47
_diffrn_reflns_limit_k_max 47
_diffrn_reflns_limit_k_min -47
_diffrn_reflns_limit_l_max 28
_diffrn_reflns_limit_l_min -28
_diffrn_reflns_number 54761
_diffrn_reflns_theta_full 25.00
_diffrn_reflns_theta_max 25.00
_diffrn_reflns_theta_min 1.78
_exptl_absorpt_coefficient_mu 1.366
_exptl_absorpt_correction_T_max 0.720
_exptl_absorpt_correction_T_min 0.560
_exptl_absorpt_correction_type none
_exptl_absorpt_process_details sadabs
_exptl_crystal_colour colorless
_exptl_crystal_density_diffrn 1.440
_exptl_crystal_density_method 'not measured'
_exptl_crystal_description block
_exptl_crystal_F_000 14556
_exptl_crystal_size_max 0.45
_exptl_crystal_size_mid 0.36
_exptl_crystal_size_min 0.24
_refine_diff_density_max 1.458
_refine_diff_density_min -0.714
_refine_diff_density_rms 0.156
_refine_ls_abs_structure_details 'Flack H D (1983), Acta Cryst. A39, 876-881'
_refine_ls_abs_structure_Flack 0.06(3)
_refine_ls_extinction_method none
_refine_ls_goodness_of_fit_ref 0.965
_refine_ls_hydrogen_treatment noref
_refine_ls_matrix_type full
_refine_ls_number_parameters 904
_refine_ls_number_reflns 12699
_refine_ls_number_restraints 2371
_refine_ls_restrained_S_all 0.921
_refine_ls_R_factor_all 0.1192
_refine_ls_R_factor_gt 0.0966
_refine_ls_shift/su_max 0.612
_refine_ls_shift/su_mean 0.066
_refine_ls_structure_factor_coef Fsqd
_refine_ls_weighting_details 'calc w=1/[\s^2^(Fo^2^)+(0.1520P)^2^+588.1345P] where P=(Fo^2^+2Fc^2^)/3'
_refine_ls_weighting_scheme calc
_refine_ls_wR_factor_gt 0.2427
_refine_ls_wR_factor_ref 0.2659
_reflns_number_gt 9455
_reflns_number_total 12699
_reflns_threshold_expression >2sigma(I)
_cod_data_source_file ic8008267_si_004.cif
_cod_data_source_block s2
_cod_depositor_comments
;
The following automatic conversions were performed:
'_symmetry_cell_setting' value 'Rhombohedral' changed to 'rhombohedral'
according to '/home/saulius/struct/CIF-dictionaries/cif_core.dic'
dictionary named 'cif_core.dic' version 2.4.1 from 2010-06-29.

Automatic conversion script
Id: cif_fix_enum 1527 2010-12-29 10:47:43Z saulius 
;
_cod_original_sg_symbol_H-M 'R 3 c'
_cod_original_formula_sum 'C621 H684 N72 O198 Tb12 '
_cod_database_code 4305895

loop_
_symmetry_equiv_pos_as_xyz
'x, y, z'
'-y, x-y, z'
'-x+y, -x, z'
'-y, -x, z+1/2'
'-x+y, y, z+1/2'
'x, x-y, z+1/2'
'x+2/3, y+1/3, z+1/3'
'-y+2/3, x-y+1/3, z+1/3'
'-x+y+2/3, -x+1/3, z+1/3'
'-y+2/3, -x+1/3, z+5/6'
'-x+y+2/3, y+1/3, z+5/6'
'x+2/3, x-y+1/3, z+5/6'
'x+1/3, y+2/3, z+2/3'
'-y+1/3, x-y+2/3, z+2/3'
'-x+y+1/3, -x+2/3, z+2/3'
'-y+1/3, -x+2/3, z+7/6'
'-x+y+1/3, y+2/3, z+7/6'
'x+1/3, x-y+2/3, z+7/6'

loop_
_atom_site_label
_atom_site_type_symbol
_atom_site_fract_x
_atom_site_fract_y
_atom_site_fract_z
_atom_site_U_iso_or_equiv
_atom_site_adp_type
_atom_site_occupancy
_atom_site_symmetry_multiplicity
_atom_site_calc_flag
_atom_site_refinement_flags
_atom_site_disorder_assembly
_atom_site_disorder_group
Tb1 Tb 0.865504(9) 0.682711(10) 0.53452(2) 0.06807(9) Uani 1 1 d . . .
Tb2 Tb 0.6667 0.3333 0.63674(3) 0.06783(17) Uani 1 3 d S . .
N1 N 0.7520(3) 0.6040(3) 0.6089(5) 0.129(2) Uani 1 1 d U . .
H1 H 0.7318 0.5936 0.6300 0.155 Uiso 1 1 calc R . .
N2 N 0.7833(2) 0.7177(2) 0.4665(4) 0.125(2) Uani 1 1 d DU . .
H2 H 0.7716 0.7278 0.4488 0.150 Uiso 1 1 calc R . .
N3 N 0.7981(2) 0.5930(2) 0.4070(3) 0.131(2) Uani 1 1 d DU . .
H3 H 0.7810 0.5713 0.3924 0.157 Uiso 1 1 calc R . .
N4 N 0.6878(3) 0.4171(3) 0.7679(5) 0.134(2) Uani 1 1 d U . .
H4 H 0.7014 0.4331 0.7937 0.161 Uiso 1 1 calc R . .
N5 N 0.8890(2) 0.7415(2) 0.6174(3) 0.126(3) Uani 1 1 d DU . .
N6 N 0.9282(2) 0.7272(2) 0.4650(3) 0.122(3) Uani 1 1 d DU . .
N7 N 0.89981(18) 0.6424(2) 0.5854(3) 0.115(2) Uani 1 1 d DU . .
N8 N 0.6209(2) 0.35542(19) 0.5752(3) 0.129(3) Uani 1 1 d DU . .
O1 O 0.7369(2) 0.6024(2) 0.7192(3) 0.1091(18) Uani 1 1 d U . .
O2 O 0.64223(17) 0.51863(19) 0.7408(3) 0.0998(19) Uani 1 1 d U . .
O3 O 0.7200(2) 0.5451(2) 0.8668(3) 0.108(2) Uani 1 1 d U . .
O4 O 0.7350(2) 0.49933(19) 0.7487(3) 0.1070(17) Uani 1 1 d U . .
O5 O 0.80721(18) 0.65528(18) 0.5839(3) 0.0979(17) Uani 1 1 d U . .
O6 O 0.83469(16) 0.70514(17) 0.4772(3) 0.0954(14) Uani 1 1 d U . .
O7 O 0.83344(19) 0.62677(19) 0.4806(3) 0.0995(17) Uani 1 1 d U . .
O8 O 0.69494(16) 0.38711(15) 0.6963(3) 0.0894(15) Uani 1 1 d U . .
O9 O 0.89740(19) 0.71515(18) 0.6233(3) 0.132(2) Uani 1 1 d DU . .
O10 O 0.86878(18) 0.74110(19) 0.5779(3) 0.113(2) Uani 1 1 d DU . .
O11 O 0.8937(3) 0.7644(2) 0.6566(3) 0.172(3) Uani 1 1 d DU . .
O12 O 0.90140(18) 0.69474(18) 0.4491(3) 0.117(2) Uani 1 1 d DU . .
O13 O 0.9260(2) 0.7412(2) 0.5099(3) 0.138(3) Uani 1 1 d DU . .
O14 O 0.96003(19) 0.7423(3) 0.4383(4) 0.203(5) Uani 1 1 d DU . .
O15 O 0.91685(19) 0.6652(2) 0.5455(3) 0.129(2) Uani 1 1 d DU . .
O16 O 0.86491(14) 0.63319(19) 0.5967(3) 0.1079(19) Uani 1 1 d DU . .
O17 O 0.91176(19) 0.6203(2) 0.6027(4) 0.176(4) Uani 1 1 d DU . .
O18 O 0.63876(19) 0.37459(17) 0.6169(3) 0.108(2) Uani 1 1 d DU . .
O19 O 0.6201(2) 0.32436(17) 0.5643(3) 0.143(3) Uani 1 1 d DU . .
O20 O 0.6070(2) 0.3690(2) 0.5416(4) 0.179(3) Uani 1 1 d DU . .
O21 O 0.77961(17) 0.4723(3) 0.9070(4) 0.162(4) Uani 1 1 d DU . .
O22 O 0.9671(3) 0.6080(2) 0.1303(4) 0.213(3) Uani 1 1 d DU . .
C1 C 0.70807(19) 0.5406(2) 0.7694(4) 0.0698(15) Uani 1 1 d U . .
C2 C 0.7142(2) 0.5822(2) 0.7728(4) 0.0875(19) Uani 1 1 d U . .
H2A H 0.7292 0.5957 0.8053 0.105 Uiso 1 1 calc R . .
H2B H 0.6894 0.5815 0.7740 0.105 Uiso 1 1 calc R . .
C3 C 0.6797(2) 0.5204(2) 0.7223(4) 0.087(2) Uani 1 1 d U . .
H3A H 0.6757 0.4944 0.7164 0.104 Uiso 1 1 calc R . .
H3B H 0.6893 0.5353 0.6884 0.104 Uiso 1 1 calc R . .
C4 C 0.6935(3) 0.5203(3) 0.8200(4) 0.098(2) Uani 1 1 d U . .
H4A H 0.6929 0.4955 0.8187 0.118 Uiso 1 1 calc R . .
H4B H 0.6671 0.5152 0.8262 0.118 Uiso 1 1 calc R . .
C5 C 0.7456(3) 0.5424(3) 0.7589(5) 0.100(2) Uani 1 1 d U . .
H5A H 0.7628 0.5532 0.7906 0.120 Uiso 1 1 calc R . .
H5B H 0.7584 0.5584 0.7269 0.120 Uiso 1 1 calc R . .
C6 C 0.7797(3) 0.6381(3) 0.6166(5) 0.108(2) Uani 1 1 d U . .
C7 C 0.7763(3) 0.6591(2) 0.6698(4) 0.107(2) Uani 1 1 d DU . .
C8 C 0.7534(2) 0.6431(2) 0.7177(3) 0.094(2) Uani 1 1 d DU . .
C9 C 0.7525(3) 0.6648(2) 0.7609(4) 0.109(3) Uani 1 1 d DU . .
H9 H 0.7420 0.6531 0.7947 0.131 Uiso 1 1 calc R . .
C10 C 0.7678(3) 0.7053(2) 0.7536(4) 0.117(3) Uani 1 1 d DU . .
H10 H 0.7617 0.7200 0.7775 0.141 Uiso 1 1 calc R . .
C11 C 0.7922(3) 0.7218(3) 0.7092(4) 0.113(3) Uani 1 1 d DU . .
H11 H 0.8066 0.7489 0.7068 0.136 Uiso 1 1 calc R . .
C12 C 0.7964(3) 0.7001(2) 0.6679(4) 0.113(2) Uani 1 1 d DU . .
H12 H 0.8128 0.7129 0.6382 0.135 Uiso 1 1 calc R . .
C13 C 0.7559(4) 0.5848(3) 0.5657(6) 0.139(3) Uani 1 1 d DU . .
H13A H 0.7816 0.5875 0.5671 0.167 Uiso 1 1 calc R . .
H13B H 0.7542 0.5969 0.5318 0.167 Uiso 1 1 calc R . .
C14 C 0.72541(11) 0.54141(14) 0.56395(15) 0.146(3) Uani 1 1 d DU . .
C15 C 0.73214(11) 0.51396(16) 0.59067(14) 0.149(3) Uani 1 1 d DU . .
H15 H 0.7553 0.5218 0.6099 0.178 Uiso 1 1 calc R . .
C16 C 0.70404(15) 0.47538(18) 0.5880(2) 0.149(3) Uani 1 1 d DU . .
H16 H 0.7083 0.4569 0.6055 0.179 Uiso 1 1 calc R . .
C17 C 0.67018(19) 0.4634(2) 0.5604(3) 0.155(3) Uani 1 1 d DU . .
H17 H 0.6515 0.4371 0.5599 0.186 Uiso 1 1 calc R . .
C18 C 0.6630(2) 0.4899(2) 0.5331(3) 0.155(3) Uani 1 1 d DU . .
H18 H 0.6402 0.4817 0.5131 0.186 Uiso 1 1 calc R . .
C19 C 0.69065(19) 0.5287(2) 0.5364(3) 0.141(3) Uani 1 1 d DU . .
H19 H 0.6858 0.5470 0.5195 0.169 Uiso 1 1 calc R . .
C20 C 0.8192(2) 0.7241(3) 0.4510(5) 0.101(2) Uani 1 1 d DU . .
C21 C 0.8412(2) 0.7496(2) 0.4011(4) 0.102(2) Uani 1 1 d DU . .
C22 C 0.8391(2) 0.7811(2) 0.3778(4) 0.098(2) Uani 1 1 d DU . .
C23 C 0.8581(2) 0.8017(3) 0.3311(4) 0.109(3) Uani 1 1 d DU . .
H23 H 0.8556 0.8226 0.3184 0.131 Uiso 1 1 calc R . .
C24 C 0.8814(2) 0.7895(2) 0.3037(5) 0.114(3) Uani 1 1 d DU . .
H24 H 0.8927 0.8005 0.2699 0.137 Uiso 1 1 calc R . .
C25 C 0.8876(3) 0.7617(2) 0.3263(4) 0.109(3) Uani 1 1 d DU . .
H25 H 0.9059 0.7563 0.3105 0.131 Uiso 1 1 calc R . .
C26 C 0.8674(2) 0.7415(3) 0.3718(4) 0.104(2) Uani 1 1 d DU . .
H26 H 0.8709 0.7212 0.3843 0.124 Uiso 1 1 calc R . .
C27 C 0.7658(2) 0.6929(3) 0.5146(4) 0.127(2) Uani 1 1 d DU . .
H27A H 0.7847 0.6993 0.5441 0.152 Uiso 1 1 calc R . .
H27B H 0.7541 0.6655 0.5054 0.152 Uiso 1 1 calc R . .
C28 C 0.73552(15) 0.70355(10) 0.52943(15) 0.130(3) Uani 1 1 d DU . .
C29 C 0.73730(18) 0.73131(10) 0.56570(14) 0.148(3) Uani 1 1 d DU . .
H29 H 0.7608 0.7492 0.5820 0.178 Uiso 1 1 calc R . .
C30 C 0.70355(19) 0.73208(14) 0.5773(2) 0.147(3) Uani 1 1 d DU . .
H30 H 0.7045 0.7506 0.6018 0.177 Uiso 1 1 calc R . .
C31 C 0.66866(19) 0.7060(2) 0.5534(3) 0.152(4) Uani 1 1 d DU . .
H31 H 0.6463 0.7072 0.5615 0.182 Uiso 1 1 calc R . .
C32 C 0.66650(19) 0.6782(2) 0.5179(3) 0.151(3) Uani 1 1 d DU . .
H32 H 0.6428 0.6602 0.5021 0.182 Uiso 1 1 calc R . .
C33 C 0.69966(19) 0.67741(19) 0.5058(3) 0.133(3) Uani 1 1 d DU . .
H33 H 0.6984 0.6588 0.4810 0.159 Uiso 1 1 calc R . .
C34 C 0.8223(2) 0.5956(3) 0.4485(4) 0.114(2) Uani 1 1 d DU . .
C35 C 0.8295(2) 0.56434(18) 0.4591(3) 0.100(2) Uani 1 1 d DU . .
C36 C 0.8296(2) 0.53803(18) 0.4200(3) 0.098(2) Uani 1 1 d DU . .
C37 C 0.8340(2) 0.50714(19) 0.4350(3) 0.107(3) Uani 1 1 d DU . .
H37 H 0.8375 0.4923 0.4081 0.128 Uiso 1 1 calc R . .
C38 C 0.8333(3) 0.49794(19) 0.4907(3) 0.114(3) Uani 1 1 d DU . .
H38 H 0.8300 0.4739 0.5019 0.136 Uiso 1 1 calc R . .
C39 C 0.8378(2) 0.52566(19) 0.5284(3) 0.111(3) Uani 1 1 d DU . .
H39 H 0.8455 0.5242 0.5642 0.134 Uiso 1 1 calc R . .
C40 C 0.8313(2) 0.5554(2) 0.5145(3) 0.111(2) Uani 1 1 d DU . .
H40 H 0.8280 0.5698 0.5422 0.134 Uiso 1 1 calc R . .
C41 C 0.8039(3) 0.6311(2) 0.3897(4) 0.128(2) Uani 1 1 d DU . .
H41A H 0.8315 0.6495 0.3848 0.154 Uiso 1 1 calc R . .
H41B H 0.7938 0.6414 0.4175 0.154 Uiso 1 1 calc R . .
C42 C 0.78280(12) 0.62573(8) 0.3365(2) 0.134(3) Uani 1 1 d DU . .
C43 C 0.80651(13) 0.64224(7) 0.2900(3) 0.147(3) Uani 1 1 d DU . .
H43 H 0.8335 0.6537 0.2930 0.177 Uiso 1 1 calc R . .
C44 C 0.78996(16) 0.64142(11) 0.2405(3) 0.160(3) Uani 1 1 d DU . .
H44 H 0.8060 0.6526 0.2100 0.192 Uiso 1 1 calc R . .
C45 C 0.7506(2) 0.6248(2) 0.2341(3) 0.164(4) Uani 1 1 d DU . .
H45 H 0.7401 0.6244 0.1996 0.196 Uiso 1 1 calc R . .
C46 C 0.7263(2) 0.6085(2) 0.2794(3) 0.158(3) Uani 1 1 d DU . .
H46 H 0.6994 0.5974 0.2759 0.189 Uiso 1 1 calc R . .
C47 C 0.74280(19) 0.60902(19) 0.3295(3) 0.141(3) Uani 1 1 d DU . .
H47 H 0.7265 0.5978 0.3598 0.170 Uiso 1 1 calc R . .
C48 C 0.7025(3) 0.4135(3) 0.7252(5) 0.103(2) Uani 1 1 d U . .
C49 C 0.74612(14) 0.45216(16) 0.71186(14) 0.110(2) Uani 1 1 d DU . .
C50 C 0.76253(14) 0.49264(16) 0.72429(13) 0.105(2) Uani 1 1 d DU . .
C51 C 0.80060(17) 0.5226(2) 0.71538(18) 0.110(2) Uani 1 1 d DU . .
H51 H 0.8081 0.5482 0.7251 0.132 Uiso 1 1 calc R . .
C52 C 0.8274(2) 0.5137(2) 0.6915(3) 0.114(3) Uani 1 1 d DU . .
H52 H 0.8531 0.5329 0.6853 0.136 Uiso 1 1 calc R . .
C53 C 0.8141(2) 0.4754(2) 0.6776(3) 0.117(3) Uani 1 1 d DU . .
H53 H 0.8311 0.4687 0.6608 0.140 Uiso 1 1 calc R . .
C54 C 0.7760(2) 0.4466(3) 0.6880(3) 0.111(2) Uani 1 1 d DU . .
H54 H 0.7692 0.4212 0.6786 0.133 Uiso 1 1 calc R . .
C55 C 0.6487(4) 0.3940(4) 0.7711(7) 0.139(3) Uani 1 1 d U . .
H55A H 0.6432 0.3673 0.7738 0.167 Uiso 1 1 calc R . .
H55B H 0.6379 0.3963 0.7363 0.167 Uiso 1 1 calc R . .
C56 C 0.62781(13) 0.39951(10) 0.8131(3) 0.142(3) Uani 1 1 d DU . .
C57 C 0.60356(13) 0.41496(9) 0.8014(3) 0.150(3) Uani 1 1 d DU . .
H57 H 0.5998 0.4202 0.7652 0.180 Uiso 1 1 calc R . .
C58 C 0.58548(16) 0.42213(13) 0.8441(3) 0.162(3) Uani 1 1 d DU . .
H58 H 0.5694 0.4324 0.8364 0.194 Uiso 1 1 calc R . .
C59 C 0.5904(2) 0.4146(2) 0.8986(3) 0.172(4) Uani 1 1 d DU . .
H59 H 0.5778 0.4198 0.9270 0.206 Uiso 1 1 calc R . .
C60 C 0.6142(2) 0.3993(2) 0.9100(3) 0.162(3) Uani 1 1 d DU . .
H60 H 0.6178 0.3939 0.9462 0.194 Uiso 1 1 calc R . .
C61 C 0.6323(2) 0.3923(2) 0.8679(3) 0.148(3) Uani 1 1 d DU . .
H61 H 0.6484 0.3822 0.8760 0.178 Uiso 1 1 calc R . .
C62 C 0.7414(3) 0.4677(3) 0.9167(5) 0.154(4) Uani 1 1 d DU . .
H62A H 0.7284 0.4643 0.8815 0.185 Uiso 1 1 calc R . .
H62B H 0.7446 0.4914 0.9334 0.185 Uiso 1 1 calc R . .
C63 C 0.7160(3) 0.4338(4) 0.9532(6) 0.166(5) Uani 1 1 d DU . .
H63A H 0.7114 0.4100 0.9359 0.249 Uiso 1 1 calc R . .
H63B H 0.6915 0.4329 0.9589 0.249 Uiso 1 1 calc R . .
H63C H 0.7287 0.4368 0.9881 0.249 Uiso 1 1 calc R . .
C64 C 0.8019(2) 0.4979(4) 0.8626(5) 0.149(3) Uani 1 1 d DU . .
H64A H 0.8041 0.5231 0.8686 0.179 Uiso 1 1 calc R . .
H64B H 0.7879 0.4874 0.8283 0.179 Uiso 1 1 calc R . .
C65 C 0.8424(2) 0.5035(5) 0.8567(7) 0.204(7) Uani 1 1 d DU . .
H65A H 0.8536 0.5056 0.8926 0.306 Uiso 1 1 calc R . .
H65B H 0.8585 0.5268 0.8360 0.306 Uiso 1 1 calc R . .
H65C H 0.8410 0.4815 0.8376 0.306 Uiso 1 1 calc R . .
C66 C 0.9671(4) 0.6270(4) 0.1809(5) 0.218(6) Uani 1 1 d DU . .
H66A H 0.9574 0.6078 0.2104 0.261 Uiso 1 1 calc R . .
H66B H 0.9492 0.6369 0.1771 0.261 Uiso 1 1 calc R . .
C67 C 1.0068(4) 0.6602(4) 0.1969(6) 0.221(5) Uani 1 1 d DU . .
H67A H 1.0231 0.6499 0.2085 0.331 Uiso 1 1 calc R . .
H67B H 1.0041 0.6747 0.2266 0.331 Uiso 1 1 calc R . .
H67C H 1.0185 0.6771 0.1657 0.331 Uiso 1 1 calc R . .
C68 C 0.9310(4) 0.5740(4) 0.1114(6) 0.219(6) Uani 1 1 d DU . .
H68A H 0.9120 0.5817 0.1020 0.263 Uiso 1 1 calc R . .
H68B H 0.9202 0.5547 0.1407 0.263 Uiso 1 1 calc R . .
C69 C 0.9397(6) 0.5563(4) 0.0605(6) 0.257(11) Uani 1 1 d DU . .
H69A H 0.9362 0.5677 0.0276 0.385 Uiso 1 1 calc R . .
H69B H 0.9221 0.5286 0.0599 0.385 Uiso 1 1 calc R . .
H69C H 0.9661 0.5614 0.0622 0.385 Uiso 1 1 calc R . .

loop_
_atom_site_aniso_label
_atom_site_aniso_U_11
_atom_site_aniso_U_22
_atom_site_aniso_U_33
_atom_site_aniso_U_23
_atom_site_aniso_U_13
_atom_site_aniso_U_12
Tb1 0.06933(14) 0.06805(15) 0.06733(17) 0.00003(16) 0.00066(17) 0.03473(13)
Tb2 0.0671(2) 0.0671(2) 0.0693(4) 0.000 0.000 0.03356(11)
N1 0.118(3) 0.124(3) 0.116(3) 0.004(3) 0.015(3) 0.038(3)
N2 0.130(3) 0.128(3) 0.132(3) 0.025(3) -0.011(3) 0.075(3)
N3 0.146(3) 0.135(3) 0.117(3) -0.027(3) -0.010(3) 0.074(3)
N4 0.140(3) 0.110(3) 0.137(3) -0.018(3) 0.008(3) 0.051(3)
N5 0.121(4) 0.123(4) 0.113(4) -0.012(4) -0.005(4) 0.044(3)
N6 0.107(4) 0.131(4) 0.126(4) 0.017(4) 0.013(4) 0.057(3)
N7 0.122(3) 0.127(3) 0.113(4) 0.008(3) -0.018(3) 0.076(3)
N8 0.143(4) 0.115(4) 0.131(5) 0.017(4) -0.030(4) 0.066(3)
O1 0.116(2) 0.106(2) 0.097(3) 0.003(2) 0.009(2) 0.050(2)
O2 0.092(3) 0.111(3) 0.098(3) -0.009(3) 0.001(3) 0.052(2)
O3 0.104(3) 0.109(3) 0.090(3) -0.001(3) 0.000(3) 0.039(3)
O4 0.113(2) 0.097(2) 0.115(3) -0.011(2) 0.011(2) 0.056(2)
O5 0.096(2) 0.108(2) 0.095(3) 0.017(2) 0.006(2) 0.0554(19)
O6 0.112(2) 0.107(2) 0.103(3) 0.009(2) -0.012(2) 0.0819(16)
O7 0.113(2) 0.109(2) 0.083(2) -0.026(2) -0.001(2) 0.061(2)
O8 0.115(2) 0.080(2) 0.095(3) -0.032(2) -0.013(2) 0.0654(17)
O9 0.121(3) 0.132(3) 0.117(3) 0.000(3) -0.026(3) 0.045(3)
O10 0.122(3) 0.107(3) 0.103(3) 0.001(3) -0.001(3) 0.054(3)
O11 0.186(5) 0.153(4) 0.170(5) -0.023(4) -0.011(4) 0.079(3)
O12 0.115(3) 0.127(3) 0.118(3) -0.005(3) 0.010(3) 0.066(2)
O13 0.116(3) 0.133(3) 0.135(4) -0.002(3) -0.002(3) 0.040(3)
O14 0.121(4) 0.200(8) 0.210(7) -0.013(6) 0.106(5) 0.020(5)
O15 0.103(3) 0.149(3) 0.134(4) 0.000(3) -0.007(3) 0.062(3)
O16 0.111(3) 0.129(3) 0.099(3) 0.005(3) -0.007(3) 0.072(2)
O17 0.163(5) 0.216(6) 0.174(7) 0.050(6) -0.020(5) 0.113(4)
O18 0.125(3) 0.097(3) 0.116(3) 0.001(3) -0.019(3) 0.066(2)
O19 0.157(5) 0.129(4) 0.111(4) -0.007(4) -0.052(4) 0.047(4)
O20 0.209(5) 0.147(4) 0.198(6) 0.022(4) -0.089(5) 0.102(4)
O21 0.135(5) 0.162(5) 0.161(5) 0.003(5) 0.014(5) 0.054(4)
O22 0.220(4) 0.210(4) 0.209(5) 0.004(4) 0.002(4) 0.109(3)
C1 0.084(2) 0.080(2) 0.075(3) -0.001(2) -0.005(2) 0.0624(17)
C2 0.109(3) 0.089(3) 0.087(3) -0.001(3) -0.009(3) 0.066(2)
C3 0.104(3) 0.091(3) 0.087(3) -0.007(3) -0.013(3) 0.066(2)
C4 0.096(3) 0.105(3) 0.096(3) 0.013(3) -0.001(3) 0.053(3)
C5 0.100(3) 0.103(3) 0.104(3) 0.010(3) 0.001(3) 0.056(3)
C6 0.110(3) 0.110(3) 0.104(3) 0.011(3) 0.012(3) 0.054(3)
C7 0.113(3) 0.109(3) 0.093(3) 0.018(3) 0.002(3) 0.051(3)
C8 0.104(3) 0.098(3) 0.089(3) -0.004(3) 0.010(3) 0.058(2)
C9 0.122(4) 0.103(3) 0.097(4) -0.001(3) 0.016(3) 0.052(3)
C10 0.127(4) 0.107(4) 0.106(4) 0.011(4) 0.009(4) 0.049(3)
C11 0.121(4) 0.113(4) 0.098(4) 0.006(4) 0.006(4) 0.052(3)
C12 0.118(3) 0.109(3) 0.101(3) 0.006(3) 0.012(3) 0.049(3)
C13 0.132(4) 0.123(3) 0.124(4) 0.006(3) 0.004(3) 0.035(3)
C14 0.140(4) 0.129(4) 0.126(4) 0.003(4) 0.008(4) 0.034(4)
C15 0.145(4) 0.130(4) 0.134(4) -0.001(4) 0.005(4) 0.041(4)
C16 0.150(4) 0.127(4) 0.139(4) 0.007(4) -0.001(4) 0.045(4)
C17 0.156(4) 0.129(4) 0.145(4) 0.006(4) -0.001(4) 0.045(4)
C18 0.139(4) 0.143(4) 0.139(4) 0.009(4) -0.009(4) 0.038(4)
C19 0.137(4) 0.130(4) 0.128(4) 0.004(4) 0.006(4) 0.046(4)
C20 0.114(3) 0.113(3) 0.116(3) 0.004(3) 0.001(3) 0.085(2)
C21 0.123(3) 0.102(3) 0.111(3) 0.010(3) -0.001(3) 0.080(2)
C22 0.110(3) 0.110(3) 0.097(3) 0.020(3) 0.012(3) 0.071(2)
C23 0.125(4) 0.114(4) 0.107(4) 0.022(4) 0.030(4) 0.074(3)
C24 0.126(4) 0.116(4) 0.114(4) 0.013(4) 0.023(4) 0.071(3)
C25 0.124(4) 0.110(4) 0.108(4) 0.017(4) 0.015(4) 0.069(3)
C26 0.116(3) 0.113(3) 0.114(3) 0.013(3) 0.008(3) 0.082(2)
C27 0.125(3) 0.138(3) 0.125(3) 0.024(3) 0.003(3) 0.071(3)
C28 0.130(3) 0.136(3) 0.139(4) 0.024(4) 0.008(4) 0.078(3)
C29 0.137(4) 0.152(4) 0.147(4) 0.019(4) 0.007(4) 0.066(4)
C30 0.143(4) 0.149(4) 0.157(5) 0.019(4) 0.011(4) 0.079(4)
C31 0.140(4) 0.156(5) 0.154(5) 0.016(5) 0.020(4) 0.070(4)
C32 0.139(4) 0.150(4) 0.147(4) 0.017(4) -0.007(4) 0.058(4)
C33 0.129(4) 0.137(4) 0.138(4) 0.019(4) 0.001(4) 0.071(3)
C34 0.124(3) 0.126(3) 0.092(3) -0.011(3) -0.008(3) 0.063(3)
C35 0.117(3) 0.115(3) 0.093(3) -0.019(3) 0.003(3) 0.078(2)
C36 0.121(3) 0.115(3) 0.090(3) -0.008(3) -0.012(3) 0.082(2)
C37 0.138(4) 0.114(3) 0.090(4) -0.003(3) -0.013(3) 0.079(3)
C38 0.134(4) 0.124(4) 0.095(4) -0.012(4) -0.008(4) 0.073(3)
C39 0.131(4) 0.122(4) 0.102(4) -0.006(4) -0.004(4) 0.079(3)
C40 0.130(3) 0.123(3) 0.097(3) -0.016(3) -0.007(3) 0.075(3)
C41 0.140(3) 0.132(3) 0.118(3) -0.009(3) -0.009(3) 0.072(3)
C42 0.149(4) 0.139(4) 0.126(4) -0.019(4) -0.011(4) 0.082(3)
C43 0.156(4) 0.148(4) 0.133(4) -0.014(4) -0.014(4) 0.073(4)
C44 0.163(4) 0.157(4) 0.141(4) -0.015(4) -0.004(4) 0.066(4)
C45 0.169(5) 0.158(5) 0.142(5) -0.014(5) -0.016(5) 0.066(4)
C46 0.153(4) 0.156(4) 0.147(4) -0.014(4) -0.011(4) 0.064(4)
C47 0.152(4) 0.140(4) 0.131(4) -0.017(4) -0.014(4) 0.072(4)
C48 0.122(3) 0.097(3) 0.114(3) -0.020(3) 0.008(3) 0.073(2)
C49 0.127(3) 0.093(3) 0.122(3) -0.006(3) 0.000(3) 0.064(3)
C50 0.112(3) 0.097(3) 0.112(3) -0.009(3) 0.007(3) 0.056(2)
C51 0.111(3) 0.099(3) 0.128(4) -0.011(3) 0.011(3) 0.059(3)
C52 0.113(4) 0.107(4) 0.127(4) -0.013(4) 0.007(4) 0.060(3)
C53 0.115(4) 0.106(4) 0.128(5) -0.003(4) 0.008(4) 0.055(3)
C54 0.120(3) 0.098(3) 0.119(3) -0.020(3) 0.007(3) 0.059(3)
C55 0.143(4) 0.121(3) 0.143(4) -0.010(3) 0.009(3) 0.058(3)
C56 0.145(4) 0.119(4) 0.152(4) -0.012(4) 0.013(4) 0.058(3)
C57 0.147(4) 0.129(4) 0.159(4) -0.012(4) 0.012(4) 0.058(4)
C58 0.153(4) 0.138(4) 0.162(4) -0.008(4) 0.009(4) 0.049(4)
C59 0.154(5) 0.147(5) 0.171(5) -0.010(5) 0.009(5) 0.043(5)
C60 0.159(4) 0.139(4) 0.156(4) -0.002(4) 0.002(4) 0.052(4)
C61 0.143(4) 0.130(4) 0.151(4) -0.012(4) 0.005(4) 0.054(4)
C62 0.132(5) 0.158(5) 0.146(5) 0.003(5) 0.008(5) 0.053(5)
C63 0.152(7) 0.157(7) 0.182(9) 0.014(7) -0.004(7) 0.072(6)
C64 0.133(4) 0.141(4) 0.142(5) -0.002(4) 0.009(4) 0.045(4)
C65 0.170(9) 0.203(10) 0.190(10) 0.031(9) -0.038(9) 0.056(9)
C66 0.232(7) 0.204(7) 0.206(7) -0.013(7) 0.008(7) 0.101(7)
C67 0.218(6) 0.222(6) 0.219(6) -0.004(5) 0.006(5) 0.107(4)
C68 0.243(7) 0.197(7) 0.197(7) -0.007(7) 0.008(7) 0.095(7)
C69 0.252(13) 0.235(13) 0.201(13) 0.018(12) 0.035(13) 0.060(13)

loop_
_atom_type_symbol
_atom_type_description
_atom_type_scat_dispersion_real
_atom_type_scat_dispersion_imag
_atom_type_scat_source
C C 0.0033 0.0016 'International Tables Vol C Tables 4.2.6.8 and 6.1.1.4'
H H 0.0000 0.0000 'International Tables Vol C Tables 4.2.6.8 and 6.1.1.4'
N N 0.0061 0.0033 'International Tables Vol C Tables 4.2.6.8 and 6.1.1.4'
O O 0.0106 0.0060 'International Tables Vol C Tables 4.2.6.8 and 6.1.1.4'
Tb Tb -0.1723 4.1537 'International Tables Vol C Tables 4.2.6.8 and 6.1.1.4'

loop_
_geom_angle_atom_site_label_1
_geom_angle_atom_site_label_2
_geom_angle_atom_site_label_3
_geom_angle
_geom_angle_site_symmetry_1
_geom_angle_site_symmetry_3
_geom_angle_publ_flag
O6 Tb1 O5 84.1(2) . . ?
O6 Tb1 O7 83.5(3) . . ?
O5 Tb1 O7 84.4(2) . . ?
O6 Tb1 O13 86.8(3) . . ?
O5 Tb1 O13 147.6(3) . . ?
O7 Tb1 O13 125.3(2) . . ?
O6 Tb1 O12 77.3(3) . . ?
O5 Tb1 O12 151.5(2) . . ?
O7 Tb1 O12 72.2(2) . . ?
O13 Tb1 O12 53.1(2) . . ?
O6 Tb1 O9 123.4(2) . . ?
O5 Tb1 O9 85.7(2) . . ?
O7 Tb1 O9 150.2(2) . . ?
O13 Tb1 O9 73.6(2) . . ?
O12 Tb1 O9 122.6(2) . . ?
O6 Tb1 O15 147.6(2) . . ?
O5 Tb1 O15 125.2(2) . . ?
O7 Tb1 O15 85.8(3) . . ?
O13 Tb1 O15 74.7(3) . . ?
O12 Tb1 O15 70.3(3) . . ?
O9 Tb1 O15 77.1(3) . . ?
O6 Tb1 O16 151.75(17) . . ?
O5 Tb1 O16 72.6(2) . . ?
O7 Tb1 O16 78.6(2) . . ?
O13 Tb1 O16 121.4(3) . . ?
O12 Tb1 O16 116.8(3) . . ?
O9 Tb1 O16 71.6(2) . . ?
O15 Tb1 O16 52.55(19) . . ?
O6 Tb1 O10 71.8(2) . . ?
O5 Tb1 O10 78.2(2) . . ?
O7 Tb1 O10 150.9(3) . . ?
O13 Tb1 O10 69.5(3) . . ?
O12 Tb1 O10 115.3(2) . . ?
O9 Tb1 O10 51.6(2) . . ?
O15 Tb1 O10 123.3(2) . . ?
O16 Tb1 O10 117.2(2) . . ?
O8 Tb2 O8 86.0(2) 3_665 . ?
O8 Tb2 O8 86.0(2) 3_665 2_655 ?
O8 Tb2 O8 86.0(2) . 2_655 ?
O8 Tb2 O19 85.6(2) 3_665 2_655 ?
O8 Tb2 O19 148.1(2) . 2_655 ?
O8 Tb2 O19 124.0(2) 2_655 2_655 ?
O8 Tb2 O19 124.0(2) 3_665 3_665 ?
O8 Tb2 O19 85.6(2) . 3_665 ?
O8 Tb2 O19 148.1(2) 2_655 3_665 ?
O19 Tb2 O19 73.9(3) 2_655 3_665 ?
O8 Tb2 O19 148.1(2) 3_665 . ?
O8 Tb2 O19 124.0(2) . . ?
O8 Tb2 O19 85.6(2) 2_655 . ?
O19 Tb2 O19 73.9(3) 2_655 . ?
O19 Tb2 O19 73.9(3) 3_665 . ?
O8 Tb2 O18 71.5(2) 3_665 3_665 ?
O8 Tb2 O18 77.9(2) . 3_665 ?
O8 Tb2 O18 153.0(2) 2_655 3_665 ?
O19 Tb2 O18 70.2(2) 2_655 3_665 ?
O19 Tb2 O18 52.6(2) 3_665 3_665 ?
O19 Tb2 O18 121.4(2) . 3_665 ?
O8 Tb2 O18 77.9(2) 3_665 2_655 ?
O8 Tb2 O18 153.0(2) . 2_655 ?
O8 Tb2 O18 71.5(2) 2_655 2_655 ?
O19 Tb2 O18 52.6(2) 2_655 2_655 ?
O19 Tb2 O18 121.4(2) 3_665 2_655 ?
O19 Tb2 O18 70.2(2) . 2_655 ?
O18 Tb2 O18 116.21(10) 3_665 2_655 ?
O8 Tb2 O18 153.0(2) 3_665 . ?
O8 Tb2 O18 71.5(2) . . ?
O8 Tb2 O18 77.9(2) 2_655 . ?
O19 Tb2 O18 121.4(2) 2_655 . ?
O19 Tb2 O18 70.2(2) 3_665 . ?
O19 Tb2 O18 52.6(2) . . ?
O18 Tb2 O18 116.21(10) 3_665 . ?
O18 Tb2 O18 116.21(10) 2_655 . ?
O8 Tb2 N8 82.7(2) 3_665 2_655 ?
O8 Tb2 N8 167.8(2) . 2_655 ?
O8 Tb2 N8 97.7(2) 2_655 2_655 ?
O19 Tb2 N8 26.3(2) 2_655 2_655 ?
O19 Tb2 N8 97.0(3) 3_665 2_655 ?
O19 Tb2 N8 68.1(2) . 2_655 ?
O18 Tb2 N8 94.1(2) 3_665 2_655 ?
O18 Tb2 N8 26.45(19) 2_655 2_655 ?
O18 Tb2 N8 120.6(2) . 2_655 ?
O8 Tb2 N8 97.7(2) 3_665 3_665 ?
O8 Tb2 N8 82.7(2) . 3_665 ?
O8 Tb2 N8 167.8(2) 2_655 3_665 ?
O19 Tb2 N8 68.1(2) 2_655 3_665 ?
O19 Tb2 N8 26.3(2) 3_665 3_665 ?
O19 Tb2 N8 97.0(3) . 3_665 ?
O18 Tb2 N8 26.45(19) 3_665 3_665 ?
O18 Tb2 N8 120.6(2) 2_655 3_665 ?
O18 Tb2 N8 94.1(2) . 3_665 ?
N8 Tb2 N8 94.3(3) 2_655 3_665 ?
C6 N1 C13 115.9(11) . . ?
C6 N1 H1 122.0 . . ?
C13 N1 H1 122.1 . . ?
C20 N2 C27 116.3(9) . . ?
C20 N2 H2 121.8 . . ?
C27 N2 H2 121.9 . . ?
C34 N3 C41 113.1(7) . . ?
C34 N3 H3 123.4 . . ?
C41 N3 H3 123.4 . . ?
C48 N4 C55 114.7(11) . . ?
C48 N4 H4 122.5 . . ?
C55 N4 H4 122.8 . . ?
O10 N5 O11 116.7(9) . . ?
O10 N5 O9 121.1(8) . . ?
O11 N5 O9 120.6(9) . . ?
O14 N6 O12 117.4(9) . . ?
O14 N6 O13 120.8(7) . . ?
O12 N6 O13 120.9(7) . . ?
O17 N7 O16 117.4(7) . . ?
O17 N7 O15 120.0(8) . . ?
O16 N7 O15 119.2(8) . . ?
O18 N8 O20 120.3(8) . . ?
O18 N8 O19 119.9(8) . . ?
O20 N8 O19 119.4(8) . . ?
C8 O1 C2 115.5(7) . . ?
C22 O2 C3 116.9(7) 9_565 . ?
C36 O3 C4 121.6(7) 5_655 . ?
C50 O4 C5 118.2(6) . . ?
C6 O5 Tb1 167.9(8) . . ?
C20 O6 Tb1 168.6(6) . . ?
C34 O7 Tb1 168.3(6) . . ?
C48 O8 Tb2 167.6(7) . . ?
N5 O9 Tb1 93.1(5) . . ?
N5 O10 Tb1 94.0(6) . . ?
N6 O12 Tb1 93.0(5) . . ?
N6 O13 Tb1 92.7(5) . . ?
N7 O15 Tb1 93.5(5) . . ?
N7 O16 Tb1 93.5(5) . . ?
N8 O18 Tb2 93.5(6) . . ?
N8 O19 Tb2 93.4(5) . . ?
C64 O21 C62 116.4(10) . . ?
C66 O22 C68 119.5(10) . . ?
C4 C1 C5 106.8(8) . . ?
C4 C1 C2 111.2(8) . . ?
C5 C1 C2 110.0(6) . . ?
C4 C1 C3 111.5(6) . . ?
C5 C1 C3 111.1(8) . . ?
C2 C1 C3 106.4(7) . . ?
C1 C2 O1 104.3(7) . . ?
C1 C2 H2A 110.9 . . ?
O1 C2 H2A 110.9 . . ?
C1 C2 H2B 110.8 . . ?
O1 C2 H2B 110.9 . . ?
H2A C2 H2B 108.9 . . ?
C1 C3 O2 104.6(7) . . ?
C1 C3 H3A 110.9 . . ?
O2 C3 H3A 110.9 . . ?
C1 C3 H3B 110.8 . . ?
O2 C3 H3B 110.8 . . ?
H3A C3 H3B 108.9 . . ?
C1 C4 O3 108.8(7) . . ?
C1 C4 H4A 109.9 . . ?
O3 C4 H4A 109.9 . . ?
C1 C4 H4B 109.9 . . ?
O3 C4 H4B 109.9 . . ?
H4A C4 H4B 108.3 . . ?
C1 C5 O4 105.1(6) . . ?
C1 C5 H5A 110.7 . . ?
O4 C5 H5A 110.8 . . ?
C1 C5 H5B 110.7 . . ?
O4 C5 H5B 110.7 . . ?
H5A C5 H5B 108.8 . . ?
O5 C6 N1 123.4(12) . . ?
O5 C6 C7 121.2(9) . . ?
N1 C6 C7 115.3(10) . . ?
C8 C7 C12 114.2(9) . . ?
C8 C7 C6 130.0(7) . . ?
C12 C7 C6 115.6(8) . . ?
C9 C8 C7 124.2(8) . . ?
C9 C8 O1 123.9(7) . . ?
C7 C8 O1 111.2(8) . . ?
C8 C9 C10 119.1(9) . . ?
C8 C9 H9 120.4 . . ?
C10 C9 H9 120.5 . . ?
C11 C10 C9 115.9(10) . . ?
C11 C10 H10 122.0 . . ?
C9 C10 H10 122.1 . . ?
C10 C11 C12 123.1(9) . . ?
C10 C11 H11 118.5 . . ?
C12 C11 H11 118.4 . . ?
C11 C12 C7 121.3(9) . . ?
C11 C12 H12 119.3 . . ?
C7 C12 H12 119.4 . . ?
N1 C13 C14 114.1(10) . . ?
N1 C13 H13A 108.8 . . ?
C14 C13 H13A 108.8 . . ?
N1 C13 H13B 108.7 . . ?
C14 C13 H13B 108.7 . . ?
H13A C13 H13B 107.6 . . ?
C19 C14 C15 118.9(5) . . ?
C19 C14 C13 120.5(8) . . ?
C15 C14 C13 120.6(7) . . ?
C14 C15 C16 118.7(4) . . ?
C14 C15 H15 120.7 . . ?
C16 C15 H15 120.7 . . ?
C17 C16 C15 121.6(6) . . ?
C17 C16 H16 119.2 . . ?
C15 C16 H16 119.2 . . ?
C16 C17 C18 120.9(6) . . ?
C16 C17 H17 119.6 . . ?
C18 C17 H17 119.6 . . ?
C19 C18 C17 118.0(7) . . ?
C19 C18 H18 121.0 . . ?
C17 C18 H18 121.0 . . ?
C18 C19 C14 121.9(7) . . ?
C18 C19 H19 119.1 . . ?
C14 C19 H19 119.1 . . ?
N2 C20 C21 122.1(9) . . ?
N2 C20 O6 119.4(9) . . ?
C21 C20 O6 118.3(7) . . ?
C20 C21 C22 129.3(8) . . ?
C20 C21 C26 118.8(8) . . ?
C22 C21 C26 112.0(8) . . ?
C23 C22 O2 120.9(8) . 14_654 ?
C23 C22 C21 126.7(9) . . ?
O2 C22 C21 112.4(7) 14_654 . ?
C22 C23 C24 116.2(9) . . ?
C22 C23 H23 121.9 . . ?
C24 C23 H23 121.9 . . ?
C25 C24 C23 120.4(10) . . ?
C25 C24 H24 119.8 . . ?
C23 C24 H24 119.8 . . ?
C24 C25 C26 120.8(10) . . ?
C24 C25 H25 119.6 . . ?
C26 C25 H25 119.6 . . ?
C25 C26 C21 123.5(9) . . ?
C25 C26 H26 118.2 . . ?
C21 C26 H26 118.2 . . ?
N2 C27 C28 100.3(8) . . ?
N2 C27 H27A 111.8 . . ?
C28 C27 H27A 111.8 . . ?
N2 C27 H27B 111.6 . . ?
C28 C27 H27B 111.6 . . ?
H27A C27 H27B 109.5 . . ?
C29 C28 C33 118.7(6) . . ?
C29 C28 C27 130.2(6) . . ?
C33 C28 C27 110.7(6) . . ?
C28 C29 C30 118.8(5) . . ?
C28 C29 H29 120.6 . . ?
C30 C29 H29 120.6 . . ?
C31 C30 C29 121.2(6) . . ?
C31 C30 H30 119.4 . . ?
C29 C30 H30 119.4 . . ?
C32 C31 C30 120.5(7) . . ?
C32 C31 H31 119.7 . . ?
C30 C31 H31 119.8 . . ?
C31 C32 C33 118.8(6) . . ?
C31 C32 H32 120.6 . . ?
C33 C32 H32 120.6 . . ?
C32 C33 C28 122.0(7) . . ?
C32 C33 H33 119.0 . . ?
C28 C33 H33 119.0 . . ?
C35 C34 N3 120.6(8) . . ?
C35 C34 O7 125.4(8) . . ?
N3 C34 O7 113.3(9) . . ?
C34 C35 C36 126.5(7) . . ?
C34 C35 C40 116.8(7) . . ?
C36 C35 C40 116.0(7) . . ?
O3 C36 C37 121.9(6) 5_654 . ?
O3 C36 C35 116.1(7) 5_654 . ?
C37 C36 C35 122.0(6) . . ?
C36 C37 C38 119.7(7) . . ?
C36 C37 H37 120.1 . . ?
C38 C37 H37 120.1 . . ?
C39 C38 C37 117.3(7) . . ?
C39 C38 H38 121.4 . . ?
C37 C38 H38 121.4 . . ?
C38 C39 C40 121.5(7) . . ?
C38 C39 H39 119.3 . . ?
C40 C39 H39 119.3 . . ?
C39 C40 C35 120.6(7) . . ?
C39 C40 H40 119.7 . . ?
C35 C40 H40 119.7 . . ?
N3 C41 C42 108.2(6) . . ?
N3 C41 H41A 110.2 . . ?
C42 C41 H41A 110.1 . . ?
N3 C41 H41B 110.0 . . ?
C42 C41 H41B 110.0 . . ?
H41A C41 H41B 108.4 . . ?
C47 C42 C43 117.5(5) . . ?
C47 C42 C41 126.8(6) . . ?
C43 C42 C41 115.5(5) . . ?
C44 C43 C42 119.7(4) . . ?
C44 C43 H43 120.1 . . ?
C42 C43 H43 120.1 . . ?
C43 C44 C45 122.2(6) . . ?
C43 C44 H44 118.9 . . ?
C45 C44 H44 118.9 . . ?
C46 C45 C44 119.5(7) . . ?
C46 C45 H45 120.2 . . ?
C44 C45 H45 120.3 . . ?
C45 C46 C47 118.7(7) . . ?
C45 C46 H46 120.7 . . ?
C47 C46 H46 120.7 . . ?
C42 C47 C46 122.4(6) . . ?
C42 C47 H47 118.8 . . ?
C46 C47 H47 118.8 . . ?
O8 C48 N4 133.2(10) . . ?
O8 C48 C49 112.9(8) . . ?
N4 C48 C49 112.9(8) . . ?
C54 C49 C50 108.1(5) . . ?
C54 C49 C48 119.7(6) . . ?
C50 C49 C48 132.0(6) . . ?
C51 C50 O4 121.7(6) . . ?
C51 C50 C49 128.0(6) . . ?
O4 C50 C49 110.3(4) . . ?
C50 C51 C52 118.8(7) . . ?
C50 C51 H51 120.5 . . ?
C52 C51 H51 120.6 . . ?
C53 C52 C51 117.5(7) . . ?
C53 C52 H52 121.3 . . ?
C51 C52 H52 121.3 . . ?
C52 C53 C54 121.2(9) . . ?
C52 C53 H53 119.4 . . ?
C54 C53 H53 119.3 . . ?
C53 C54 C49 126.4(8) . . ?
C53 C54 H54 116.8 . . ?
C49 C54 H54 116.8 . . ?
N4 C55 C56 120.3(12) . . ?
N4 C55 H55A 107.1 . . ?
C56 C55 H55A 107.1 . . ?
N4 C55 H55B 107.4 . . ?
C56 C55 H55B 107.4 . . ?
H55A C55 H55B 106.8 . . ?
C61 C56 C57 118.0(7) . . ?
C61 C56 C55 121.3(9) . . ?
C57 C56 C55 120.6(9) . . ?
C58 C57 C56 118.7(7) . . ?
C58 C57 H57 120.6 . . ?
C56 C57 H57 120.6 . . ?
C57 C58 C59 122.3(7) . . ?
C57 C58 H58 118.9 . . ?
C59 C58 H58 118.9 . . ?
C60 C59 C58 118.8(7) . . ?
C60 C59 H59 120.6 . . ?
C58 C59 H59 120.6 . . ?
C61 C60 C59 119.2(7) . . ?
C61 C60 H60 120.4 . . ?
C59 C60 H60 120.4 . . ?
C60 C61 C56 123.1(8) . . ?
C60 C61 H61 118.5 . . ?
C56 C61 H61 118.5 . . ?
O21 C62 C63 113.6(11) . . ?
O21 C62 H62A 108.8 . . ?
C63 C62 H62A 108.7 . . ?
O21 C62 H62B 108.9 . . ?
C63 C62 H62B 108.9 . . ?
H62A C62 H62B 107.7 . . ?
C62 C63 H63A 109.5 . . ?
C62 C63 H63B 109.5 . . ?
H63A C63 H63B 109.5 . . ?
C62 C63 H63C 109.4 . . ?
H63A C63 H63C 109.5 . . ?
H63B C63 H63C 109.5 . . ?
O21 C64 C65 114.0(11) . . ?
O21 C64 H64A 108.7 . . ?
C65 C64 H64A 108.7 . . ?
O21 C64 H64B 108.7 . . ?
C65 C64 H64B 108.8 . . ?
H64A C64 H64B 107.6 . . ?
C64 C65 H65A 109.6 . . ?
C64 C65 H65B 109.5 . . ?
H65A C65 H65B 109.5 . . ?
C64 C65 H65C 109.4 . . ?
H65A C65 H65C 109.5 . . ?
H65B C65 H65C 109.5 . . ?
O22 C66 C67 113.6(11) . . ?
O22 C66 H66A 108.8 . . ?
C67 C66 H66A 108.7 . . ?
O22 C66 H66B 108.9 . . ?
C67 C66 H66B 109.0 . . ?
H66A C66 H66B 107.7 . . ?
C66 C67 H67A 109.6 . . ?
C66 C67 H67B 109.4 . . ?
H67A C67 H67B 109.5 . . ?
C66 C67 H67C 109.4 . . ?
H67A C67 H67C 109.5 . . ?
H67B C67 H67C 109.5 . . ?
O22 C68 C69 109.5(10) . . ?
O22 C68 H68A 110.0 . . ?
C69 C68 H68A 109.9 . . ?
O22 C68 H68B 109.6 . . ?
C69 C68 H68B 109.7 . . ?
H68A C68 H68B 108.2 . . ?
C68 C69 H69A 109.4 . . ?
C68 C69 H69B 109.6 . . ?
H69A C69 H69B 109.5 . . ?
C68 C69 H69C 109.5 . . ?
H69A C69 H69C 109.5 . . ?
H69B C69 H69C 109.5 . . ?

loop_
_geom_bond_atom_site_label_1
_geom_bond_atom_site_label_2
_geom_bond_distance
_geom_bond_site_symmetry_2
_geom_bond_publ_flag
Tb1 O6 2.298(7) . ?
Tb1 O5 2.329(7) . ?
Tb1 O7 2.325(6) . ?
Tb1 O13 2.428(7) . ?
Tb1 O12 2.418(7) . ?
Tb1 O9 2.498(7) . ?
Tb1 O15 2.467(9) . ?
Tb1 O16 2.462(7) . ?
Tb1 O10 2.481(8) . ?
Tb2 O8 2.341(6) 3_665 ?
Tb2 O8 2.341(6) . ?
Tb2 O8 2.341(6) 2_655 ?
Tb2 O19 2.439(8) 2_655 ?
Tb2 O19 2.439(8) 3_665 ?
Tb2 O19 2.439(8) . ?
Tb2 O18 2.432(8) 3_665 ?
Tb2 O18 2.432(8) 2_655 ?
Tb2 O18 2.432(8) . ?
Tb2 N8 2.802(9) 2_655 ?
Tb2 N8 2.802(9) 3_665 ?
N1 C6 1.255(13) . ?
N1 C13 1.348(18) . ?
N1 H1 0.8600 . ?
N2 C20 1.368(11) . ?
N2 C27 1.456(11) . ?
N2 H2 0.8600 . ?
N3 C34 1.356(10) . ?
N3 C41 1.468(11) . ?
N3 H3 0.8600 . ?
N4 C48 1.229(16) . ?
N4 C55 1.351(16) . ?
N4 H4 0.8600 . ?
N5 O10 1.243(9) . ?
N5 O11 1.262(10) . ?
N5 O9 1.248(10) . ?
N6 O14 1.267(9) . ?
N6 O12 1.249(8) . ?
N6 O13 1.243(10) . ?
N7 O17 1.259(10) . ?
N7 O16 1.269(8) . ?
N7 O15 1.260(9) . ?
N8 O18 1.250(9) . ?
N8 O20 1.244(10) . ?
N8 O19 1.242(10) . ?
O1 C8 1.404(12) . ?
O1 C2 1.553(11) . ?
O2 C22 1.389(11) 9_565 ?
O2 C3 1.516(12) . ?
O3 C36 1.348(10) 5_655 ?
O3 C4 1.521(12) . ?
O4 C50 1.375(10) . ?
O4 C5 1.558(13) . ?
O5 C6 1.238(13) . ?
O6 C20 1.341(13) . ?
O7 C34 1.334(12) . ?
O8 C48 1.165(12) . ?
O21 C64 1.438(11) . ?
O21 C62 1.449(12) . ?
O22 C66 1.437(13) . ?
O22 C68 1.461(12) . ?
C1 C4 1.422(13) . ?
C1 C5 1.474(13) . ?
C1 C2 1.540(12) . ?
C1 C3 1.517(11) . ?
C2 H2A 0.9700 . ?
C2 H2B 0.9700 . ?
C3 H3A 0.9700 . ?
C3 H3B 0.9700 . ?
C4 H4A 0.9700 . ?
C4 H4B 0.9700 . ?
C5 H5A 0.9700 . ?
C5 H5B 0.9700 . ?
C6 C7 1.575(16) . ?
C7 C8 1.410(10) . ?
C7 C12 1.407(10) . ?
C8 C9 1.365(11) . ?
C9 C10 1.413(11) . ?
C9 H9 0.9300 . ?
C10 C11 1.374(11) . ?
C10 H10 0.9300 . ?
C11 C12 1.380(12) . ?
C11 H11 0.9300 . ?
C12 H12 0.9300 . ?
C13 C14 1.526(9) . ?
C13 H13A 0.9700 . ?
C13 H13B 0.9700 . ?
C14 C19 1.378(8) . ?
C14 C15 1.399(8) . ?
C15 C16 1.369(7) . ?
C15 H15 0.9300 . ?
C16 C17 1.353(9) . ?
C16 H16 0.9300 . ?
C17 C18 1.383(11) . ?
C17 H17 0.9300 . ?
C18 C19 1.370(8) . ?
C18 H18 0.9300 . ?
C19 H19 0.9300 . ?
C20 C21 1.535(13) . ?
C21 C22 1.407(11) . ?
C21 C26 1.419(11) . ?
C22 C23 1.377(10) . ?
C22 O2 1.389(11) 14_654 ?
C23 C24 1.405(12) . ?
C23 H23 0.9300 . ?
C24 C25 1.356(12) . ?
C24 H24 0.9300 . ?
C25 C26 1.362(11) . ?
C25 H25 0.9300 . ?
C26 H26 0.9300 . ?
C27 C28 1.498(11) . ?
C27 H27A 0.9700 . ?
C27 H27B 0.9700 . ?
C28 C29 1.380(6) . ?
C28 C33 1.394(7) . ?
C29 C30 1.380(9) . ?
C29 H29 0.9300 . ?
C30 C31 1.372(8) . ?
C30 H30 0.9300 . ?
C31 C32 1.363(10) . ?
C31 H31 0.9300 . ?
C32 C33 1.360(10) . ?
C32 H32 0.9300 . ?
C33 H33 0.9300 . ?
C34 C35 1.425(13) . ?
C35 C36 1.409(9) . ?
C35 C40 1.399(9) . ?
C36 O3 1.348(10) 5_654 ?
C36 C37 1.368(10) . ?
C37 C38 1.395(9) . ?
C37 H37 0.9300 . ?
C38 C39 1.367(9) . ?
C38 H38 0.9300 . ?
C39 C40 1.365(11) . ?
C39 H39 0.9300 . ?
C40 H40 0.9300 . ?
C41 C42 1.490(10) . ?
C41 H41A 0.9700 . ?
C41 H41B 0.9700 . ?
C42 C47 1.387(8) . ?
C42 C43 1.401(7) . ?
C43 C44 1.359(9) . ?
C43 H43 0.9300 . ?
C44 C45 1.364(8) . ?
C44 H44 0.9300 . ?
C45 C46 1.385(9) . ?
C45 H45 0.9300 . ?
C46 C47 1.372(10) . ?
C46 H46 0.9300 . ?
C47 H47 0.9300 . ?
C48 C49 1.667(10) . ?
C49 C54 1.427(10) . ?
C49 C50 1.427(8) . ?
C50 C51 1.392(7) . ?
C51 C52 1.398(11) . ?
C51 H51 0.9300 . ?
C52 C53 1.375(10) . ?
C52 H52 0.9300 . ?
C53 C54 1.385(9) . ?
C53 H53 0.9300 . ?
C54 H54 0.9300 . ?
C55 C56 1.394(17) . ?
C55 H55A 0.9700 . ?
C55 H55B 0.9700 . ?
C56 C61 1.386(10) . ?
C56 C57 1.400(8) . ?
C57 C58 1.366(9) . ?
C57 H57 0.9300 . ?
C58 C59 1.388(10) . ?
C58 H58 0.9300 . ?
C59 C60 1.380(11) . ?
C59 H59 0.9300 . ?
C60 C61 1.351(10) . ?
C60 H60 0.9300 . ?
C61 H61 0.9300 . ?
C62 C63 1.496(13) . ?
C62 H62A 0.9700 . ?
C62 H62B 0.9700 . ?
C63 H63A 0.9600 . ?
C63 H63B 0.9600 . ?
C63 H63C 0.9600 . ?
C64 C65 1.511(13) . ?
C64 H64A 0.9700 . ?
C64 H64B 0.9700 . ?
C65 H65A 0.9600 . ?
C65 H65B 0.9600 . ?
C65 H65C 0.9600 . ?
C66 C67 1.512(13) . ?
C66 H66A 0.9700 . ?
C66 H66B 0.9700 . ?
C67 H67A 0.9600 . ?
C67 H67B 0.9600 . ?
C67 H67C 0.9600 . ?
C68 C69 1.540(15) . ?
C68 H68A 0.9700 . ?
C68 H68B 0.9700 . ?
C69 H69A 0.9600 . ?
C69 H69B 0.9600 . ?
C69 H69C 0.9600 . ?

loop_
_geom_torsion_atom_site_label_1
_geom_torsion_atom_site_label_2
_geom_torsion_atom_site_label_3
_geom_torsion_atom_site_label_4
_geom_torsion
_geom_torsion_site_symmetry_1
_geom_torsion_site_symmetry_2
_geom_torsion_site_symmetry_3
_geom_torsion_site_symmetry_4
_geom_torsion_publ_flag
O6 Tb1 O5 C6 179(100) . . . . ?
O7 Tb1 O5 C6 95(4) . . . . ?
O13 Tb1 O5 C6 -106(4) . . . . ?
O12 Tb1 O5 C6 130(3) . . . . ?
O9 Tb1 O5 C6 -56(4) . . . . ?
O15 Tb1 O5 C6 15(4) . . . . ?
O16 Tb1 O5 C6 16(4) . . . . ?
O10 Tb1 O5 C6 -108(4) . . . . ?
O5 Tb1 O6 C20 85(3) . . . . ?
O7 Tb1 O6 C20 170(3) . . . . ?
O13 Tb1 O6 C20 -64(3) . . . . ?
O12 Tb1 O6 C20 -117(3) . . . . ?
O9 Tb1 O6 C20 4(3) . . . . ?
O15 Tb1 O6 C20 -119(3) . . . . ?
O16 Tb1 O6 C20 119(3) . . . . ?
O10 Tb1 O6 C20 5(3) . . . . ?
O6 Tb1 O7 C34 127(3) . . . . ?
O5 Tb1 O7 C34 -148(3) . . . . ?
O13 Tb1 O7 C34 46(3) . . . . ?
O12 Tb1 O7 C34 49(3) . . . . ?
O9 Tb1 O7 C34 -77(3) . . . . ?
O15 Tb1 O7 C34 -22(3) . . . . ?
O16 Tb1 O7 C34 -75(3) . . . . ?
O10 Tb1 O7 C34 159(3) . . . . ?
O8 Tb2 O8 C48 -134(3) 3_665 . . . ?
O8 Tb2 O8 C48 -48(3) 2_655 . . . ?
O19 Tb2 O8 C48 151(3) 2_655 . . . ?
O19 Tb2 O8 C48 102(3) 3_665 . . . ?
O19 Tb2 O8 C48 34(3) . . . . ?
O18 Tb2 O8 C48 154(3) 3_665 . . . ?
O18 Tb2 O8 C48 -81(4) 2_655 . . . ?
O18 Tb2 O8 C48 31(3) . . . . ?
N8 Tb2 O8 C48 -156(3) 2_655 . . . ?
N8 Tb2 O8 C48 128(3) 3_665 . . . ?
O10 N5 O9 Tb1 4.3(8) . . . . ?
O11 N5 O9 Tb1 169.3(7) . . . . ?
O6 Tb1 O9 N5 -0.6(6) . . . . ?
O5 Tb1 O9 N5 -80.6(5) . . . . ?
O7 Tb1 O9 N5 -151.7(5) . . . . ?
O13 Tb1 O9 N5 74.1(5) . . . . ?
O12 Tb1 O9 N5 95.7(5) . . . . ?
O15 Tb1 O9 N5 151.8(5) . . . . ?
O16 Tb1 O9 N5 -153.8(5) . . . . ?
O10 Tb1 O9 N5 -2.4(4) . . . . ?
O11 N5 O10 Tb1 -169.9(7) . . . . ?
O9 N5 O10 Tb1 -4.4(8) . . . . ?
O6 Tb1 O10 N5 -176.1(5) . . . . ?
O5 Tb1 O10 N5 96.3(5) . . . . ?
O7 Tb1 O10 N5 150.9(5) . . . . ?
O13 Tb1 O10 N5 -82.6(5) . . . . ?
O12 Tb1 O10 N5 -110.4(5) . . . . ?
O9 Tb1 O10 N5 2.4(4) . . . . ?
O15 Tb1 O10 N5 -28.2(5) . . . . ?
O16 Tb1 O10 N5 33.1(5) . . . . ?
O14 N6 O12 Tb1 163.8(10) . . . . ?
O13 N6 O12 Tb1 -5.0(11) . . . . ?
O6 Tb1 O12 N6 98.3(6) . . . . ?
O5 Tb1 O12 N6 148.9(6) . . . . ?
O7 Tb1 O12 N6 -174.6(7) . . . . ?
O13 Tb1 O12 N6 2.7(6) . . . . ?
O9 Tb1 O12 N6 -23.4(7) . . . . ?
O15 Tb1 O12 N6 -82.6(6) . . . . ?
O16 Tb1 O12 N6 -107.8(6) . . . . ?
O10 Tb1 O12 N6 35.7(7) . . . . ?
O14 N6 O13 Tb1 -163.4(11) . . . . ?
O12 N6 O13 Tb1 4.9(11) . . . . ?
O6 Tb1 O13 N6 -79.3(7) . . . . ?
O5 Tb1 O13 N6 -152.9(6) . . . . ?
O7 Tb1 O13 N6 0.4(8) . . . . ?
O12 Tb1 O13 N6 -2.7(6) . . . . ?
O9 Tb1 O13 N6 154.5(7) . . . . ?
O15 Tb1 O13 N6 73.8(7) . . . . ?
O16 Tb1 O13 N6 99.0(7) . . . . ?
O10 Tb1 O13 N6 -151.0(7) . . . . ?
O17 N7 O15 Tb1 169.5(7) . . . . ?
O16 N7 O15 Tb1 10.8(8) . . . . ?
O6 Tb1 O15 N7 -155.8(5) . . . . ?
O5 Tb1 O15 N7 -4.8(6) . . . . ?
O7 Tb1 O15 N7 -85.0(5) . . . . ?
O13 Tb1 O15 N7 146.7(5) . . . . ?
O12 Tb1 O15 N7 -157.5(5) . . . . ?
O9 Tb1 O15 N7 70.4(5) . . . . ?
O16 Tb1 O15 N7 -6.1(5) . . . . ?
O10 Tb1 O15 N7 94.6(5) . . . . ?
O17 N7 O16 Tb1 -170.1(8) . . . . ?
O15 N7 O16 Tb1 -10.8(8) . . . . ?
O6 Tb1 O16 N7 151.2(5) . . . . ?
O5 Tb1 O16 N7 -172.8(6) . . . . ?
O7 Tb1 O16 N7 99.5(5) . . . . ?
O13 Tb1 O16 N7 -25.0(6) . . . . ?
O12 Tb1 O16 N7 36.4(6) . . . . ?
O9 Tb1 O16 N7 -81.5(5) . . . . ?
O15 Tb1 O16 N7 6.1(5) . . . . ?
O10 Tb1 O16 N7 -106.5(5) . . . . ?
O20 N8 O18 Tb2 -165.6(8) . . . . ?
O19 N8 O18 Tb2 7.5(9) . . . . ?
O8 Tb2 O18 N8 -152.7(5) 3_665 . . . ?
O8 Tb2 O18 N8 172.3(5) . . . . ?
O8 Tb2 O18 N8 -97.9(5) 2_655 . . . ?
O19 Tb2 O18 N8 24.7(5) 2_655 . . . ?
O19 Tb2 O18 N8 80.4(5) 3_665 . . . ?
O19 Tb2 O18 N8 -4.2(5) . . . . ?
O18 Tb2 O18 N8 106.6(4) 3_665 . . . ?
O18 Tb2 O18 N8 -35.7(6) 2_655 . . . ?
N8 Tb2 O18 N8 -6.0(5) 2_655 . . . ?
N8 Tb2 O18 N8 91.5(6) 3_665 . . . ?
O18 N8 O19 Tb2 -7.5(9) . . . . ?
O20 N8 O19 Tb2 165.7(7) . . . . ?
O8 Tb2 O19 N8 157.5(5) 3_665 . . . ?
O8 Tb2 O19 N8 0.2(6) . . . . ?
O8 Tb2 O19 N8 82.4(6) 2_655 . . . ?
O19 Tb2 O19 N8 -150.4(5) 2_655 . . . ?
O19 Tb2 O19 N8 -72.9(6) 3_665 . . . ?
O18 Tb2 O19 N8 -96.4(6) 3_665 . . . ?
O18 Tb2 O19 N8 154.3(6) 2_655 . . . ?
O18 Tb2 O19 N8 4.2(5) . . . . ?
N8 Tb2 O19 N8 -177.5(7) 2_655 . . . ?
N8 Tb2 O19 N8 -85.6(5) 3_665 . . . ?
C4 C1 C2 O1 170.0(7) . . . . ?
C5 C1 C2 O1 51.9(9) . . . . ?
C3 C1 C2 O1 -68.5(8) . . . . ?
C8 O1 C2 C1 -166.9(7) . . . . ?
C4 C1 C3 O2 57.4(10) . . . . ?
C5 C1 C3 O2 176.5(7) . . . . ?
C2 C1 C3 O2 -63.9(8) . . . . ?
C22 O2 C3 C1 -166.6(7) 9_565 . . . ?
C5 C1 C4 O3 67.4(10) . . . . ?
C2 C1 C4 O3 -52.6(11) . . . . ?
C3 C1 C4 O3 -171.1(8) . . . . ?
C36 O3 C4 C1 163.5(9) 5_655 . . . ?
C4 C1 C5 O4 66.5(9) . . . . ?
C2 C1 C5 O4 -172.7(7) . . . . ?
C3 C1 C5 O4 -55.2(10) . . . . ?
C50 O4 C5 C1 163.9(7) . . . . ?
Tb1 O5 C6 N1 -95(4) . . . . ?
Tb1 O5 C6 C7 88(4) . . . . ?
C13 N1 C6 O5 8(2) . . . . ?
C13 N1 C6 C7 -175.5(12) . . . . ?
O5 C6 C7 C8 -163.7(12) . . . . ?
N1 C6 C7 C8 19(2) . . . . ?
O5 C6 C7 C12 22.3(17) . . . . ?
N1 C6 C7 C12 -154.5(12) . . . . ?
C12 C7 C8 C9 -4.5(16) . . . . ?
C6 C7 C8 C9 -178.6(12) . . . . ?
C12 C7 C8 O1 -174.9(9) . . . . ?
C6 C7 C8 O1 11.0(16) . . . . ?
C2 O1 C8 C9 4.3(14) . . . . ?
C2 O1 C8 C7 174.7(8) . . . . ?
C7 C8 C9 C10 15.0(17) . . . . ?
O1 C8 C9 C10 -175.8(10) . . . . ?
C8 C9 C10 C11 -17.8(16) . . . . ?
C9 C10 C11 C12 11.7(17) . . . . ?
C10 C11 C12 C7 -1.8(19) . . . . ?
C8 C7 C12 C11 -2.3(17) . . . . ?
C6 C7 C12 C11 172.7(11) . . . . ?
C6 N1 C13 C14 169.6(12) . . . . ?
N1 C13 C14 C19 90.1(13) . . . . ?
N1 C13 C14 C15 -89.4(13) . . . . ?
C19 C14 C15 C16 0.6(4) . . . . ?
C13 C14 C15 C16 -179.9(8) . . . . ?
C14 C15 C16 C17 -0.2(4) . . . . ?
C15 C16 C17 C18 1.1(9) . . . . ?
C16 C17 C18 C19 -2.2(11) . . . . ?
C17 C18 C19 C14 2.7(11) . . . . ?
C15 C14 C19 C18 -1.9(8) . . . . ?
C13 C14 C19 C18 178.7(9) . . . . ?
C27 N2 C20 C21 180.0(8) . . . . ?
C27 N2 C20 O6 5.4(13) . . . . ?
Tb1 O6 C20 N2 -85(3) . . . . ?
Tb1 O6 C20 C21 100(3) . . . . ?
N2 C20 C21 C22 27.7(14) . . . . ?
O6 C20 C21 C22 -157.6(9) . . . . ?
N2 C20 C21 C26 -151.1(9) . . . . ?
O6 C20 C21 C26 23.6(12) . . . . ?
C20 C21 C22 C23 -176.5(8) . . . . ?
C26 C21 C22 C23 2.4(12) . . . . ?
C20 C21 C22 O2 3.5(12) . . . 14_654 ?
C26 C21 C22 O2 -177.6(7) . . . 14_654 ?
O2 C22 C23 C24 -178.9(8) 14_654 . . . ?
C21 C22 C23 C24 1.1(13) . . . . ?
C22 C23 C24 C25 -6.8(12) . . . . ?
C23 C24 C25 C26 8.8(13) . . . . ?
C24 C25 C26 C21 -5.0(14) . . . . ?
C20 C21 C26 C25 178.4(8) . . . . ?
C22 C21 C26 C25 -0.6(12) . . . . ?
C20 N2 C27 C28 162.1(8) . . . . ?
N2 C27 C28 C29 -93.0(7) . . . . ?
N2 C27 C28 C33 94.5(6) . . . . ?
C33 C28 C29 C30 0.2(4) . . . . ?
C27 C28 C29 C30 -171.9(6) . . . . ?
C28 C29 C30 C31 -0.2(4) . . . . ?
C29 C30 C31 C32 0.7(8) . . . . ?
C30 C31 C32 C33 -1.1(10) . . . . ?
C31 C32 C33 C28 1.2(10) . . . . ?
C29 C28 C33 C32 -0.7(8) . . . . ?
C27 C28 C33 C32 172.8(7) . . . . ?
C41 N3 C34 C35 -160.5(8) . . . . ?
C41 N3 C34 O7 27.7(12) . . . . ?
Tb1 O7 C34 C35 55(3) . . . . ?
Tb1 O7 C34 N3 -133(3) . . . . ?
N3 C34 C35 C36 30.8(13) . . . . ?
O7 C34 C35 C36 -158.5(8) . . . . ?
N3 C34 C35 C40 -139.6(9) . . . . ?
O7 C34 C35 C40 31.2(12) . . . . ?
C34 C35 C36 O3 5.2(12) . . . 5_654 ?
C40 C35 C36 O3 175.6(8) . . . 5_654 ?
C34 C35 C36 C37 -175.0(8) . . . . ?
C40 C35 C36 C37 -4.6(11) . . . . ?
O3 C36 C37 C38 -171.6(8) 5_654 . . . ?
C35 C36 C37 C38 8.7(12) . . . . ?
C36 C37 C38 C39 -15.7(13) . . . . ?
C37 C38 C39 C40 19.7(13) . . . . ?
C38 C39 C40 C35 -16.3(12) . . . . ?
C34 C35 C40 C39 179.5(7) . . . . ?
C36 C35 C40 C39 8.2(11) . . . . ?
C34 N3 C41 C42 167.2(8) . . . . ?
N3 C41 C42 C47 75.0(10) . . . . ?
N3 C41 C42 C43 -110.4(7) . . . . ?
C47 C42 C43 C44 0.1(4) . . . . ?
C41 C42 C43 C44 -175.0(5) . . . . ?
C42 C43 C44 C45 -0.2(4) . . . . ?
C43 C44 C45 C46 0.7(9) . . . . ?
C44 C45 C46 C47 -1.0(11) . . . . ?
C43 C42 C47 C46 -0.4(8) . . . . ?
C41 C42 C47 C46 174.0(7) . . . . ?
C45 C46 C47 C42 0.9(11) . . . . ?
Tb2 O8 C48 N4 58(4) . . . . ?
Tb2 O8 C48 C49 -134(3) . . . . ?
C55 N4 C48 O8 -33(2) . . . . ?
C55 N4 C48 C49 158.7(11) . . . . ?
O8 C48 C49 C54 -27.2(12) . . . . ?
N4 C48 C49 C54 143.3(10) . . . . ?
O8 C48 C49 C50 159.5(7) . . . . ?
N4 C48 C49 C50 -30.1(14) . . . . ?
C5 O4 C50 C51 8.4(9) . . . . ?
C5 O4 C50 C49 -172.7(7) . . . . ?
C54 C49 C50 C51 0.3(4) . . . . ?
C48 C49 C50 C51 174.3(7) . . . . ?
C54 C49 C50 O4 -178.6(5) . . . . ?
C48 C49 C50 O4 -4.6(8) . . . . ?
O4 C50 C51 C52 178.6(6) . . . . ?
C49 C50 C51 C52 -0.2(4) . . . . ?
C50 C51 C52 C53 0.8(8) . . . . ?
C51 C52 C53 C54 -1.6(11) . . . . ?
C52 C53 C54 C49 1.9(12) . . . . ?
C50 C49 C54 C53 -1.1(8) . . . . ?
C48 C49 C54 C53 -176.0(8) . . . . ?
C48 N4 C55 C56 -169.9(13) . . . . ?
N4 C55 C56 C61 -67.0(16) . . . . ?
N4 C55 C56 C57 108.8(14) . . . . ?
C61 C56 C57 C58 -0.1(3) . . . . ?
C55 C56 C57 C58 -176.0(6) . . . . ?
C56 C57 C58 C59 0.0(4) . . . . ?
C57 C58 C59 C60 -0.1(7) . . . . ?
C58 C59 C60 C61 0.3(8) . . . . ?
C59 C60 C61 C56 -0.4(9) . . . . ?
C57 C56 C61 C60 0.3(7) . . . . ?
C55 C56 C61 C60 176.2(7) . . . . ?
C64 O21 C62 C63 165.7(11) . . . . ?
C62 O21 C64 C65 176.5(11) . . . . ?
C68 O22 C66 C67 176.8(14) . . . . ?
C66 O22 C68 C69 -173.5(14) . . . . ?
